data_2106220
loop_
_publ_author_name
'Vegas, A.'
'Grzechnik, A.'
'Syassen, K.'
'Hanfland, M.'
'Loa, I.'
'Jansen, M.'

_publ_section_title
;
 Reversible phase transitions in Na2 S under pressure: a comparison with
 the cation array in Na2 S O4
;
_journal_name_full 'Acta Crystallographica B (39,1983-)'
_journal_page_first 151
_journal_page_last 156
_journal_volume 57
_journal_year 2001
_chemical_formula_sum 'Na2 S'
_space_group_IT_number 62
_symmetry_space_group_name_Hall '-P 2ac 2n'
_symmetry_space_group_name_H-M 'P n m a'
_cell_angle_alpha 90
_cell_angle_beta 90
_cell_angle_gamma 90
_cell_formula_units_Z 4
_cell_length_a 6.707
_cell_length_b 4.12
_cell_length_c 8.025
_cell_volume 221.754
_citation_journal_id_ASTM ASBSDK
_cod_data_source_file Vegas_ASBSDK_2001_909.cif
_cod_data_source_block Na2S1
_cod_original_cell_volume 221.7535
_cod_original_formula_sum 'Na2 S1'
_cod_database_code 2106220

loop_
_symmetry_equiv_pos_as_xyz
x,y,z
-x+1/2,-y,z+1/2
x+1/2,-y+1/2,-z+1/2
-x,y+1/2,-z
-x,-y,-z
x-1/2,y,-z-1/2
-x-1/2,y-1/2,z-1/2
x,-y-1/2,z

loop_
_atom_site_label
_atom_site_type_symbol
_atom_site_fract_x
_atom_site_fract_y
_atom_site_fract_z
_atom_site_occupancy
_atom_site_U_iso_or_equiv
S1 S-2 0.2457 0.25 0.8843 1 0.0
Na2 Na+1 0.1517 0.25 0.5758 1 0.0
Na1 Na+1 0.0173 0.25 0.1851 1 0.0
